data_7032977
loop_
_publ_author_name
'Tian, Ai-xiang'
'Ning, Ya-li'
'Ying, Jun'
'Hou, Xue'
'Li, Tian-jiao'
'Wang, Xiu-li'

_publ_section_title
;
 Three multi-nuclear clusters and one infinite chain induced by a pendant
 4-butyl-1H-pyrazole ligand for modification of Keggin anions.
;
_journal_issue 1
_journal_name_full 'Dalton transactions (Cambridge, England : 2003)'
_journal_page_first 386
_journal_page_last 394
_journal_paper_doi 10.1039/c4dt02821j
_journal_volume 44
_journal_year 2015
_chemical_formula_sum 'C28 H56 Ag5 Mo24 N8 O86 P2'
_chemical_formula_weight 4785
_chemical_name_systematic
; 
 ? 
;
_space_group_IT_number 2
_symmetry_cell_setting triclinic
_symmetry_space_group_name_Hall '-P 1'
_symmetry_space_group_name_H-M 'P -1'
_atom_sites_solution_hydrogens geom
_atom_sites_solution_primary direct
_atom_sites_solution_secondary difmap
_audit_creation_method SHELXL-97
_cell_angle_alpha 94.672(5)
_cell_angle_beta 107.070(5)
_cell_angle_gamma 110.939(5)
_cell_formula_units_Z 1
_cell_length_a 11.928(5)
_cell_length_b 12.117(5)
_cell_length_c 18.608(5)
_cell_measurement_temperature 293(2)
_cell_volume 2348.3(15)
_computing_structure_refinement 'SHELXL-97 (Sheldrick, 1997)'
_computing_structure_solution 'SHELXS-97 (Sheldrick, 1990)'
_diffrn_ambient_temperature 293(2)
_diffrn_measured_fraction_theta_full 0.990
_diffrn_measured_fraction_theta_max 0.990
_diffrn_measurement_device_type 'Bruker P4'
_diffrn_radiation_monochromator graphite
_diffrn_radiation_source 'fine-focus sealed tube'
_diffrn_radiation_type MoK\a
_diffrn_radiation_wavelength 0.71069
_diffrn_reflns_av_R_equivalents 0.0122
_diffrn_reflns_av_sigmaI/netI 0.0236
_diffrn_reflns_limit_h_max 12
_diffrn_reflns_limit_h_min -14
_diffrn_reflns_limit_k_max 11
_diffrn_reflns_limit_k_min -14
_diffrn_reflns_limit_l_max 22
_diffrn_reflns_limit_l_min -18
_diffrn_reflns_number 11764
_diffrn_reflns_theta_full 25.00
_diffrn_reflns_theta_max 25.00
_diffrn_reflns_theta_min 1.89
_diffrn_standards_decay_% none
_exptl_absorpt_coefficient_mu 4.255
_exptl_absorpt_correction_T_max 0.600
_exptl_absorpt_correction_T_min 0.494
_exptl_absorpt_correction_type numerical
_exptl_absorpt_process_details 'ABSCOR by T.Higashi    8  March, 1995'
_exptl_crystal_colour orange
_exptl_crystal_density_diffrn 3.375
_exptl_crystal_density_method 'not measured'
_exptl_crystal_description block
_exptl_crystal_F_000 2229
_exptl_crystal_size_max 0.18
_exptl_crystal_size_mid 0.14
_exptl_crystal_size_min 0.12
_refine_diff_density_max 2.429
_refine_diff_density_min -1.142
_refine_diff_density_rms 0.160
_refine_ls_extinction_method none
_refine_ls_goodness_of_fit_ref 0.982
_refine_ls_hydrogen_treatment mixed
_refine_ls_matrix_type full
_refine_ls_number_parameters 686
_refine_ls_number_reflns 8204
_refine_ls_number_restraints 0
_refine_ls_restrained_S_all 0.982
_refine_ls_R_factor_all 0.0404
_refine_ls_R_factor_gt 0.0330
_refine_ls_shift/su_max 0.026
_refine_ls_shift/su_mean 0.001
_refine_ls_structure_factor_coef Fsqd
_refine_ls_weighting_details 'calc w=1/[\s^2^(Fo^2^)+(0.0490P)^2^+17.7730P] where P=(Fo^2^+2Fc^2^)/3'
_refine_ls_weighting_scheme calc
_refine_ls_wR_factor_gt 0.0894
_refine_ls_wR_factor_ref 0.0930
_reflns_number_gt 7063
_reflns_number_total 8287
_reflns_threshold_expression >2sigma(I)
_cod_data_source_file c4dt02821j2.cif
_cod_data_source_block compound-4
_cod_depositor_comments 'Adding full bibliography for 7032974--7032977.cif.'
_cod_original_sg_symbol_H-M P-1
_cod_database_code 7032977

loop_
_symmetry_equiv_pos_as_xyz
'x, y, z'
'-x, -y, -z'

loop_
_atom_site_label
_atom_site_type_symbol
_atom_site_fract_x
_atom_site_fract_y
_atom_site_fract_z
_atom_site_U_iso_or_equiv
_atom_site_adp_type
_atom_site_occupancy
_atom_site_symmetry_multiplicity
_atom_site_calc_flag
_atom_site_refinement_flags
P1 P 0.87958(13) 0.70294(12) 1.24011(8) 0.0120(3) Uani 1 1 d .
Mo1 Mo 1.00578(5) 0.98751(5) 1.36797(3) 0.02258(13) Uani 1 1 d .
Mo2 Mo 0.75751(6) 0.42711(5) 1.10473(3) 0.02807(14) Uani 1 1 d .
Mo3 Mo 0.60908(5) 0.46197(5) 1.24840(3) 0.02576(14) Uani 1 1 d .
Mo4 Mo 1.18884(5) 0.70114(5) 1.31497(3) 0.02618(14) Uani 1 1 d .
Mo5 Mo 0.93089(5) 0.45571(5) 1.30942(3) 0.02299(13) Uani 1 1 d .
Mo6 Mo 0.71439(5) 0.73584(5) 1.36596(3) 0.02197(13) Uani 1 1 d .
Mo7 Mo 0.84788(6) 0.96186(5) 1.17829(3) 0.02773(14) Uani 1 1 d .
Mo8 Mo 1.14126(5) 0.95471(5) 1.23433(3) 0.02639(14) Uani 1 1 d .
Mo9 Mo 1.03076(5) 0.71903(5) 1.43721(3) 0.02384(13) Uani 1 1 d .
Mo10 Mo 0.73692(6) 0.67786(6) 1.04029(3) 0.03042(15) Uani 1 1 d .
Mo11 Mo 0.56820(5) 0.69780(6) 1.17364(3) 0.02826(14) Uani 1 1 d .
Mo12 Mo 1.02592(6) 0.65692(6) 1.10757(3) 0.03012(15) Uani 1 1 d .
O1 O 0.7500(4) 0.6655(3) 1.2521(2) 0.0158(8) Uani 1 1 d .
O1W O 1.3923(6) 1.0707(6) 1.4400(4) 0.0609(17) Uani 1 1 d .
O2 O 0.8595(4) 0.6427(3) 1.1586(2) 0.0171(8) Uani 1 1 d .
O2W O 1.5315(6) 0.9467(6) 1.4017(4) 0.0586(17) Uani 1 1 d .
O3 O 0.9674(4) 0.6622(3) 1.2995(2) 0.0159(8) Uani 1 1 d .
O4 O 0.9413(4) 0.8405(3) 1.2501(2) 0.0161(8) Uani 1 1 d .
O5 O 0.6557(5) 0.6809(5) 0.9513(3) 0.0381(12) Uani 1 1 d .
O6 O 1.1258(5) 0.6568(4) 1.0600(3) 0.0338(11) Uani 1 1 d .
O7 O 1.3394(4) 0.7098(4) 1.3347(3) 0.0331(11) Uani 1 1 d .
O8 O 0.8942(5) 0.6846(4) 1.0290(3) 0.0299(10) Uani 1 1 d .
O9 O 0.4313(4) 0.7136(4) 1.1304(3) 0.0340(11) Uani 1 1 d .
O10 O 0.5888(4) 0.7473(4) 1.2818(2) 0.0241(9) Uani 1 1 d .
O11 O 0.6994(5) 0.2836(4) 1.0584(3) 0.0356(12) Uani 1 1 d .
O12 O 0.9265(4) 0.3224(4) 1.3287(3) 0.0305(11) Uani 1 1 d .
O13 O 1.0512(5) 1.1023(4) 1.4401(3) 0.0309(11) Uani 1 1 d .
O14 O 1.0889(4) 0.8298(4) 1.1520(3) 0.0267(10) Uani 1 1 d .
O15 O 0.6144(4) 0.6546(4) 1.0911(2) 0.0265(10) Uani 1 1 d .
O16 O 0.6188(4) 0.5589(4) 1.3365(2) 0.0232(9) Uani 1 1 d .
O17 O 0.6665(5) 0.7650(4) 1.4387(3) 0.0304(11) Uani 1 1 d .
O18 O 0.8033(5) 1.0632(4) 1.1366(3) 0.0339(11) Uani 1 1 d .
O19 O 0.9125(4) 1.0408(4) 1.2831(3) 0.0243(9) Uani 1 1 d .
O20 O 1.1026(4) 0.5307(4) 1.3169(2) 0.0228(9) Uani 1 1 d .
O21 O 1.0938(5) 0.7466(5) 1.5335(2) 0.0303(11) Uani 1 1 d .
O22 O 1.1156(4) 0.6476(4) 1.2050(2) 0.0263(10) Uani 1 1 d .
O23 O 1.1423(4) 1.0374(4) 1.3310(3) 0.0255(10) Uani 1 1 d .
O24 O 0.6902(5) 0.5007(4) 1.0271(2) 0.0293(10) Uani 1 1 d .
O25 O 0.6449(4) 0.4258(4) 1.1557(2) 0.0246(9) Uani 1 1 d .
O26 O 0.7593(4) 0.4440(4) 1.3010(2) 0.0224(9) Uani 1 1 d .
O27 O 0.4946(4) 0.3304(4) 1.2454(3) 0.0323(11) Uani 1 1 d .
O28 O 1.1858(4) 0.7355(4) 1.4150(2) 0.0238(9) Uani 1 1 d .
O29 O 0.5063(4) 0.5376(4) 1.1878(2) 0.0239(9) Uani 1 1 d .
O30 O 0.6954(4) 0.8571(4) 1.1872(3) 0.0245(10) Uani 1 1 d .
O31 O 1.2793(5) 1.0551(4) 1.2332(3) 0.0356(12) Uani 1 1 d .
O32 O 0.8691(4) 0.4226(4) 1.2025(2) 0.0240(9) Uani 1 1 d .
O33 O 0.8365(4) 0.8849(4) 1.3677(2) 0.0222(9) Uani 1 1 d .
O34 O 1.2015(4) 0.8536(4) 1.2984(3) 0.0265(10) Uani 1 1 d .
O35 O 0.9844(4) 0.5485(4) 1.4148(2) 0.0228(9) Uani 1 1 d .
O36 O 1.0601(4) 0.8768(4) 1.4164(2) 0.0219(9) Uani 1 1 d .
O37 O 0.8598(4) 0.6957(4) 1.4169(2) 0.0212(9) Uani 1 1 d .
O38 O 0.9166(5) 0.4933(4) 1.0817(3) 0.0297(10) Uani 1 1 d .
O39 O 0.8106(4) 0.8383(4) 1.0905(2) 0.0258(10) Uani 1 1 d .
O40 O 1.0243(4) 1.0184(4) 1.1820(3) 0.0253(10) Uani 1 1 d .
Ag1 Ag 1.05243(6) 0.75291(7) 0.92574(4) 0.05277(19) Uani 1 1 d .
Ag2 Ag 1.0000 1.0000 1.0000 0.0904(5) Uani 1 2 d S
Ag3 Ag 0.76593(7) 0.48226(6) 0.91529(3) 0.04434(16) Uani 1 1 d .
C1 C 1.3180(7) 0.9179(7) 1.0536(4) 0.0372(17) Uani 1 1 d .
H1A H 1.3548 0.8625 1.0507 0.045 Uiso 1 1 calc R
C2 C 1.3813(6) 1.0313(5) 1.0952(3) 0.0215(13) Uani 1 1 d .
C3 C 1.2949(9) 1.0776(7) 1.0851(4) 0.044(2) Uani 1 1 d .
H3A H 1.3113 1.1557 1.1077 0.053 Uiso 1 1 calc R
C4 C 1.5148(8) 1.0928(8) 1.1451(5) 0.049(2) Uani 1 1 d .
H4A H 1.5348 1.1781 1.1602 0.059 Uiso 1 1 calc R
H4B H 1.5694 1.0853 1.1170 0.059 Uiso 1 1 calc R
C5 C 1.5424(7) 1.0405(7) 1.2166(5) 0.0410(19) Uani 1 1 d .
H5A H 1.4779 1.0334 1.2398 0.049 Uiso 1 1 calc R
H5B H 1.5402 0.9606 1.2030 0.049 Uiso 1 1 calc R
C6 C 1.6715(7) 1.1219(7) 1.2724(5) 0.0433(19) Uani 1 1 d .
H6A H 1.6687 1.1972 1.2920 0.052 Uiso 1 1 calc R
H6B H 1.7328 1.1404 1.2459 0.052 Uiso 1 1 calc R
C7 C 1.7139(6) 1.0676(7) 1.3366(4) 0.0319(16) Uani 1 1 d .
H7A H 1.7966 1.1230 1.3712 0.048 Uiso 1 1 calc R
H7B H 1.7194 0.9943 1.3175 0.048 Uiso 1 1 calc R
H7C H 1.6538 1.0498 1.3632 0.048 Uiso 1 1 calc R
C8 C 0.7055(6) 0.5461(6) 0.7460(4) 0.0291(15) Uani 1 1 d .
H8A H 0.6249 0.4831 0.7259 0.035 Uiso 1 1 calc R
C9 C 0.7547(5) 0.6296(5) 0.7074(3) 0.0165(12) Uani 1 1 d .
C10 C 0.8710(7) 0.7025(6) 0.7568(4) 0.0345(16) Uani 1 1 d .
H10A H 0.9279 0.7693 0.7463 0.041 Uiso 1 1 calc R
C11 C 0.6925(9) 0.6469(8) 0.6311(4) 0.046(2) Uani 1 1 d .
H11A H 0.6981 0.7291 0.6349 0.056 Uiso 1 1 calc R
H11B H 0.6027 0.5926 0.6119 0.056 Uiso 1 1 calc R
C12 C 0.7609(10) 0.6203(10) 0.5720(6) 0.079(4) Uani 1 1 d .
H12A H 0.7580 0.6720 0.5349 0.095 Uiso 1 1 calc R
H12B H 0.8499 0.6377 0.6001 0.095 Uiso 1 1 calc R
C13 C 0.6966(10) 0.4981(10) 0.5337(6) 0.076(3) Uani 1 1 d .
H13A H 0.6095 0.4821 0.5021 0.091 Uiso 1 1 calc R
H13B H 0.6936 0.4463 0.5708 0.091 Uiso 1 1 calc R
C14 C 0.7694(7) 0.4726(7) 0.4832(4) 0.0328(16) Uani 1 1 d .
H14A H 0.7280 0.3891 0.4574 0.049 Uiso 1 1 calc R
H14B H 0.8558 0.4899 0.5149 0.049 Uiso 1 1 calc R
H14C H 0.7699 0.5227 0.4458 0.049 Uiso 1 1 calc R
N1 N 1.1835(7) 0.9997(6) 1.0392(4) 0.0430(16) Uani 1 1 d .
N2 N 1.1999(6) 0.8960(6) 1.0185(3) 0.0349(14) Uani 1 1 d .
N3 N 0.8933(5) 0.6665(5) 0.8220(3) 0.0313(13) Uani 1 1 d .
N4 N 0.7862(5) 0.5656(5) 0.8150(3) 0.0272(12) Uani 1 1 d .
O3W O 1.5686(11) 1.2469(10) 1.3954(6) 0.120(3) Uiso 1 1 d .

loop_
_atom_site_aniso_label
_atom_site_aniso_U_11
_atom_site_aniso_U_22
_atom_site_aniso_U_33
_atom_site_aniso_U_23
_atom_site_aniso_U_13
_atom_site_aniso_U_12
P1 0.0149(7) 0.0125(7) 0.0091(7) 0.0008(5) 0.0052(5) 0.0055(6)
Mo1 0.0265(3) 0.0194(3) 0.0196(3) -0.0013(2) 0.0092(2) 0.0069(2)
Mo2 0.0432(3) 0.0194(3) 0.0194(3) 0.0000(2) 0.0111(3) 0.0107(3)
Mo3 0.0240(3) 0.0195(3) 0.0313(3) 0.0040(2) 0.0110(2) 0.0051(2)
Mo4 0.0229(3) 0.0292(3) 0.0298(3) 0.0057(2) 0.0115(2) 0.0123(2)
Mo5 0.0291(3) 0.0193(3) 0.0219(3) 0.0056(2) 0.0085(2) 0.0112(2)
Mo6 0.0245(3) 0.0246(3) 0.0196(3) 0.0032(2) 0.0120(2) 0.0098(2)
Mo7 0.0343(3) 0.0240(3) 0.0258(3) 0.0077(2) 0.0106(3) 0.0120(3)
Mo8 0.0278(3) 0.0223(3) 0.0322(3) 0.0054(2) 0.0184(3) 0.0072(2)
Mo9 0.0291(3) 0.0299(3) 0.0143(3) 0.0026(2) 0.0060(2) 0.0154(2)
Mo10 0.0429(4) 0.0304(3) 0.0170(3) 0.0035(2) 0.0069(3) 0.0168(3)
Mo11 0.0239(3) 0.0322(3) 0.0279(3) 0.0090(3) 0.0057(2) 0.0125(2)
Mo12 0.0355(3) 0.0356(3) 0.0228(3) 0.0025(2) 0.0165(3) 0.0139(3)
O1 0.0125(19) 0.018(2) 0.016(2) 0.0032(16) 0.0048(16) 0.0047(16)
O1W 0.041(3) 0.078(5) 0.052(4) -0.001(3) 0.008(3) 0.019(3)
O2 0.023(2) 0.015(2) 0.013(2) 0.0009(16) 0.0074(17) 0.0065(17)
O2W 0.045(3) 0.048(4) 0.076(5) 0.007(3) 0.021(3) 0.013(3)
O3 0.018(2) 0.017(2) 0.0127(19) 0.0026(16) 0.0058(16) 0.0071(16)
O4 0.020(2) 0.013(2) 0.016(2) 0.0011(16) 0.0088(16) 0.0055(16)
O5 0.056(3) 0.036(3) 0.016(2) 0.004(2) 0.005(2) 0.018(3)
O6 0.046(3) 0.038(3) 0.028(3) 0.004(2) 0.026(2) 0.018(2)
O7 0.026(2) 0.038(3) 0.039(3) 0.006(2) 0.014(2) 0.015(2)
O8 0.045(3) 0.030(3) 0.020(2) 0.0060(19) 0.018(2) 0.016(2)
O9 0.027(2) 0.036(3) 0.035(3) 0.011(2) 0.003(2) 0.014(2)
O10 0.024(2) 0.029(2) 0.026(2) 0.0089(19) 0.0125(19) 0.0148(19)
O11 0.055(3) 0.023(2) 0.026(3) -0.003(2) 0.016(2) 0.012(2)
O12 0.034(3) 0.026(2) 0.031(3) 0.010(2) 0.009(2) 0.013(2)
O13 0.038(3) 0.024(2) 0.026(2) -0.005(2) 0.011(2) 0.010(2)
O14 0.039(3) 0.025(2) 0.025(2) 0.0053(19) 0.020(2) 0.016(2)
O15 0.031(2) 0.026(2) 0.019(2) 0.0051(19) 0.0058(19) 0.009(2)
O16 0.023(2) 0.026(2) 0.023(2) 0.0085(19) 0.0126(18) 0.0090(19)
O17 0.038(3) 0.034(3) 0.028(3) 0.006(2) 0.022(2) 0.016(2)
O18 0.049(3) 0.032(3) 0.030(3) 0.015(2) 0.017(2) 0.020(2)
O19 0.031(2) 0.019(2) 0.027(2) 0.0058(18) 0.013(2) 0.0118(19)
O20 0.022(2) 0.024(2) 0.027(2) 0.0042(19) 0.0099(18) 0.0129(18)
O21 0.036(3) 0.042(3) 0.015(2) 0.005(2) 0.0060(19) 0.021(2)
O22 0.036(3) 0.026(2) 0.023(2) 0.0038(19) 0.017(2) 0.015(2)
O23 0.025(2) 0.021(2) 0.029(2) 0.0007(19) 0.0136(19) 0.0043(18)
O24 0.044(3) 0.021(2) 0.018(2) 0.0007(18) 0.007(2) 0.011(2)
O25 0.026(2) 0.022(2) 0.020(2) -0.0008(18) 0.0056(18) 0.0069(19)
O26 0.025(2) 0.022(2) 0.019(2) 0.0047(18) 0.0078(18) 0.0087(18)
O27 0.027(2) 0.022(2) 0.042(3) 0.006(2) 0.014(2) 0.001(2)
O28 0.020(2) 0.030(2) 0.020(2) 0.0039(18) 0.0044(18) 0.0109(19)
O29 0.017(2) 0.027(2) 0.024(2) 0.0071(19) 0.0053(18) 0.0051(18)
O30 0.025(2) 0.026(2) 0.028(2) 0.0096(19) 0.0121(19) 0.0138(19)
O31 0.035(3) 0.032(3) 0.045(3) 0.011(2) 0.025(2) 0.009(2)
O32 0.035(2) 0.020(2) 0.018(2) 0.0021(18) 0.0097(19) 0.0121(19)
O33 0.028(2) 0.021(2) 0.021(2) 0.0044(18) 0.0112(19) 0.0116(19)
O34 0.028(2) 0.023(2) 0.029(2) 0.0050(19) 0.013(2) 0.0096(19)
O35 0.029(2) 0.026(2) 0.017(2) 0.0061(18) 0.0103(18) 0.0131(19)
O36 0.025(2) 0.020(2) 0.019(2) 0.0008(17) 0.0067(18) 0.0084(18)
O37 0.027(2) 0.024(2) 0.016(2) 0.0037(17) 0.0095(18) 0.0126(19)
O38 0.042(3) 0.027(2) 0.024(2) 0.0009(19) 0.017(2) 0.015(2)
O39 0.039(3) 0.022(2) 0.019(2) 0.0069(18) 0.013(2) 0.013(2)
O40 0.033(2) 0.019(2) 0.029(2) 0.0075(19) 0.016(2) 0.0106(19)
Ag1 0.0401(3) 0.0582(4) 0.0285(3) 0.0011(3) -0.0003(3) -0.0043(3)
Ag2 0.0747(8) 0.1053(11) 0.0899(10) 0.0026(8) -0.0060(7) 0.0659(8)
Ag3 0.0625(4) 0.0386(3) 0.0318(3) 0.0081(3) 0.0241(3) 0.0138(3)
C1 0.043(4) 0.037(4) 0.030(4) 0.000(3) 0.013(3) 0.016(3)
C2 0.030(3) 0.016(3) 0.012(3) 0.000(2) 0.006(2) 0.004(3)
C3 0.073(6) 0.025(4) 0.025(4) 0.007(3) 0.009(4) 0.017(4)
C4 0.045(5) 0.036(4) 0.047(5) 0.001(4) 0.014(4) -0.002(4)
C5 0.027(4) 0.033(4) 0.059(5) 0.001(4) 0.011(4) 0.012(3)
C6 0.037(4) 0.038(4) 0.050(5) -0.006(4) 0.016(4) 0.013(3)
C7 0.020(3) 0.037(4) 0.032(4) -0.007(3) 0.002(3) 0.011(3)
C8 0.021(3) 0.033(4) 0.031(4) -0.002(3) 0.011(3) 0.009(3)
C9 0.021(3) 0.017(3) 0.015(3) 0.003(2) 0.006(2) 0.012(2)
C10 0.046(4) 0.023(4) 0.032(4) 0.005(3) 0.017(3) 0.010(3)
C11 0.058(5) 0.060(5) 0.028(4) 0.010(4) 0.007(4) 0.037(5)
C12 0.061(6) 0.079(8) 0.060(7) 0.045(6) -0.010(5) 0.004(6)
C13 0.061(6) 0.071(7) 0.066(7) 0.028(6) -0.004(5) 0.012(6)
C14 0.034(4) 0.042(4) 0.031(4) 0.009(3) 0.017(3) 0.020(3)
N1 0.061(4) 0.049(4) 0.032(4) 0.018(3) 0.017(3) 0.033(4)
N2 0.040(4) 0.037(4) 0.025(3) 0.010(3) 0.010(3) 0.013(3)
N3 0.025(3) 0.029(3) 0.026(3) 0.000(2) 0.004(2) 0.001(2)
N4 0.027(3) 0.027(3) 0.029(3) 0.004(2) 0.012(2) 0.010(2)

loop_
_atom_type_symbol
_atom_type_description
_atom_type_scat_dispersion_real
_atom_type_scat_dispersion_imag
_atom_type_scat_source
C C 0.0033 0.0016 'International Tables Vol C Tables 4.2.6.8 and 6.1.1.4'
H H 0.0000 0.0000 'International Tables Vol C Tables 4.2.6.8 and 6.1.1.4'
N N 0.0061 0.0033 'International Tables Vol C Tables 4.2.6.8 and 6.1.1.4'
O O 0.0106 0.0060 'International Tables Vol C Tables 4.2.6.8 and 6.1.1.4'
P P 0.1023 0.0942 'International Tables Vol C Tables 4.2.6.8 and 6.1.1.4'
Mo Mo -1.6832 0.6857 'International Tables Vol C Tables 4.2.6.8 and 6.1.1.4'
Ag Ag -0.8971 1.1015 'International Tables Vol C Tables 4.2.6.8 and 6.1.1.4'

loop_
_geom_angle_atom_site_label_1
_geom_angle_atom_site_label_2
_geom_angle_atom_site_label_3
_geom_angle
_geom_angle_site_symmetry_1
_geom_angle_site_symmetry_3
O4 P1 O2 109.4(2) . .
O4 P1 O3 109.4(2) . .
O2 P1 O3 109.5(2) . .
O4 P1 O1 109.8(2) . .
O2 P1 O1 109.6(2) . .
O3 P1 O1 109.1(2) . .
O13 Mo1 O23 102.0(2) . .
O13 Mo1 O36 103.4(2) . .
O23 Mo1 O36 92.49(19) . .
O13 Mo1 O19 100.7(2) . .
O23 Mo1 O19 87.3(2) . .
O36 Mo1 O19 155.43(18) . .
O13 Mo1 O33 101.6(2) . .
O23 Mo1 O33 156.18(18) . .
O36 Mo1 O33 85.30(19) . .
O19 Mo1 O33 85.09(18) . .
O13 Mo1 O4 171.6(2) . .
O23 Mo1 O4 73.72(16) . .
O36 Mo1 O4 84.13(16) . .
O19 Mo1 O4 72.21(16) . .
O33 Mo1 O4 82.46(16) . .
O11 Mo2 O25 103.3(2) . .
O11 Mo2 O24 102.2(2) . .
O25 Mo2 O24 94.9(2) . .
O11 Mo2 O32 101.1(2) . .
O25 Mo2 O32 85.64(19) . .
O24 Mo2 O32 155.91(19) . .
O11 Mo2 O38 100.1(2) . .
O25 Mo2 O38 155.90(19) . .
O24 Mo2 O38 85.9(2) . .
O32 Mo2 O38 84.1(2) . .
O11 Mo2 O2 171.3(2) . .
O25 Mo2 O2 84.99(17) . .
O24 Mo2 O2 74.15(17) . .
O32 Mo2 O2 81.92(16) . .
O38 Mo2 O2 72.03(16) . .
O27 Mo3 O26 102.8(2) . .
O27 Mo3 O16 101.1(2) . .
O26 Mo3 O16 92.38(19) . .
O27 Mo3 O25 101.9(2) . .
O26 Mo3 O25 85.69(19) . .
O16 Mo3 O25 156.84(19) . .
O27 Mo3 O29 100.5(2) . .
O26 Mo3 O29 156.38(18) . .
O16 Mo3 O29 87.24(19) . .
O25 Mo3 O29 85.49(19) . .
O27 Mo3 O1 170.99(19) . .
O26 Mo3 O1 85.20(17) . .
O16 Mo3 O1 74.10(16) . .
O25 Mo3 O1 82.74(16) . .
O29 Mo3 O1 71.96(16) . .
O7 Mo4 O34 103.8(2) . .
O7 Mo4 O28 101.0(2) . .
O34 Mo4 O28 92.7(2) . .
O7 Mo4 O22 103.0(2) . .
O34 Mo4 O22 86.5(2) . .
O28 Mo4 O22 155.41(19) . .
O7 Mo4 O20 99.3(2) . .
O34 Mo4 O20 156.69(19) . .
O28 Mo4 O20 86.18(19) . .
O22 Mo4 O20 84.99(19) . .
O7 Mo4 O3 170.2(2) . .
O34 Mo4 O3 85.03(17) . .
O28 Mo4 O3 73.95(16) . .
O22 Mo4 O3 81.51(16) . .
O20 Mo4 O3 72.28(15) . .
O12 Mo5 O32 102.4(2) . .
O12 Mo5 O20 100.1(2) . .
O32 Mo5 O20 93.94(19) . .
O12 Mo5 O26 102.5(2) . .
O32 Mo5 O26 85.47(19) . .
O20 Mo5 O26 157.02(18) . .
O12 Mo5 O35 99.9(2) . .
O32 Mo5 O35 157.22(18) . .
O20 Mo5 O35 86.76(19) . .
O26 Mo5 O35 85.15(17) . .
O12 Mo5 O3 170.90(19) . .
O32 Mo5 O3 85.15(16) . .
O20 Mo5 O3 74.03(16) . .
O26 Mo5 O3 83.04(16) . .
O35 Mo5 O3 73.14(15) . .
O17 Mo6 O33 103.7(2) . .
O17 Mo6 O10 101.7(2) . .
O33 Mo6 O10 92.85(19) . .
O17 Mo6 O37 102.3(2) . .
O33 Mo6 O37 86.06(19) . .
O10 Mo6 O37 155.58(18) . .
O17 Mo6 O16 99.2(2) . .
O33 Mo6 O16 156.45(18) . .
O10 Mo6 O16 87.74(19) . .
O37 Mo6 O16 83.82(18) . .
O17 Mo6 O1 170.6(2) . .
O33 Mo6 O1 84.98(16) . .
O10 Mo6 O1 73.87(16) . .
O37 Mo6 O1 81.73(15) . .
O16 Mo6 O1 72.57(15) . .
O18 Mo7 O30 102.0(2) . .
O18 Mo7 O19 100.2(2) . .
O30 Mo7 O19 92.10(19) . .
O18 Mo7 O40 100.7(2) . .
O30 Mo7 O40 157.06(19) . .
O19 Mo7 O40 87.37(19) . .
O18 Mo7 O39 102.6(2) . .
O30 Mo7 O39 85.85(19) . .
O19 Mo7 O39 157.00(19) . .
O40 Mo7 O39 85.78(19) . .
O18 Mo7 O4 171.5(2) . .
O30 Mo7 O4 84.56(16) . .
O19 Mo7 O4 73.86(16) . .
O40 Mo7 O4 73.25(16) . .
O39 Mo7 O4 83.14(16) . .
O31 Mo8 O14 104.8(2) . .
O31 Mo8 O40 101.5(2) . .
O14 Mo8 O40 93.5(2) . .
O31 Mo8 O34 100.9(2) . .
O14 Mo8 O34 86.3(2) . .
O40 Mo8 O34 156.92(19) . .
O31 Mo8 O23 97.7(2) . .
O14 Mo8 O23 156.95(19) . .
O40 Mo8 O23 86.86(19) . .
O34 Mo8 O23 84.47(19) . .
O31 Mo8 O4 169.5(2) . .
O14 Mo8 O4 85.11(17) . .
O40 Mo8 O4 74.06(17) . .
O34 Mo8 O4 82.95(17) . .
O23 Mo8 O4 72.83(15) . .
O21 Mo9 O37 104.3(2) . .
O21 Mo9 O35 99.6(2) . .
O37 Mo9 O35 91.22(19) . .
O21 Mo9 O36 102.8(2) . .
O37 Mo9 O36 87.17(18) . .
O35 Mo9 O36 157.17(18) . .
O21 Mo9 O28 98.0(2) . .
O37 Mo9 O28 157.64(18) . .
O35 Mo9 O28 86.33(18) . .
O36 Mo9 O28 86.58(19) . .
O21 Mo9 O3 169.47(19) . .
O37 Mo9 O3 84.58(16) . .
O35 Mo9 O3 74.26(15) . .
O36 Mo9 O3 82.92(16) . .
O28 Mo9 O3 73.35(15) . .
O5 Mo10 O39 103.3(2) . .
O5 Mo10 O15 103.0(2) . .
O39 Mo10 O15 87.04(19) . .
O5 Mo10 O8 100.8(2) . .
O39 Mo10 O8 92.4(2) . .
O15 Mo10 O8 155.62(19) . .
O5 Mo10 O24 98.7(2) . .
O39 Mo10 O24 157.95(19) . .
O15 Mo10 O24 86.7(2) . .
O8 Mo10 O24 84.7(2) . .
O5 Mo10 O2 169.6(2) . .
O39 Mo10 O2 85.58(17) . .
O15 Mo10 O2 82.42(16) . .
O8 Mo10 O2 73.24(16) . .
O24 Mo10 O2 72.65(16) . .
O9 Mo11 O15 103.3(2) . .
O9 Mo11 O29 101.6(2) . .
O15 Mo11 O29 92.6(2) . .
O9 Mo11 O30 102.3(2) . .
O15 Mo11 O30 86.20(19) . .
O29 Mo11 O30 155.70(18) . .
O9 Mo11 O10 99.4(2) . .
O15 Mo11 O10 157.00(19) . .
O29 Mo11 O10 86.34(19) . .
O30 Mo11 O10 85.48(19) . .
O9 Mo11 O1 170.5(2) . .
O15 Mo11 O1 85.01(17) . .
O29 Mo11 O1 72.99(16) . .
O30 Mo11 O1 82.73(16) . .
O10 Mo11 O1 72.69(15) . .
O6 Mo12 O22 102.0(2) . .
O6 Mo12 O38 100.9(2) . .
O22 Mo12 O38 93.4(2) . .
O6 Mo12 O14 101.8(2) . .
O22 Mo12 O14 84.72(19) . .
O38 Mo12 O14 157.11(19) . .
O6 Mo12 O8 100.4(2) . .
O22 Mo12 O8 156.83(19) . .
O38 Mo12 O8 88.0(2) . .
O14 Mo12 O8 85.07(19) . .
O6 Mo12 O2 172.0(2) . .
O22 Mo12 O2 84.85(17) . .
O38 Mo12 O2 74.26(17) . .
O14 Mo12 O2 82.85(16) . .
O8 Mo12 O2 73.27(16) . .
P1 O1 Mo11 125.1(2) . .
P1 O1 Mo6 126.1(2) . .
Mo11 O1 Mo6 89.22(13) . .
P1 O1 Mo3 126.0(2) . .
Mo11 O1 Mo3 89.53(13) . .
Mo6 O1 Mo3 89.32(13) . .
P1 O2 Mo12 125.6(2) . .
P1 O2 Mo10 125.2(2) . .
Mo12 O2 Mo10 90.09(13) . .
P1 O2 Mo2 125.7(2) . .
Mo12 O2 Mo2 89.28(13) . .
Mo10 O2 Mo2 89.57(13) . .
P1 O3 Mo5 125.8(2) . .
P1 O3 Mo9 126.0(2) . .
Mo5 O3 Mo9 89.96(13) . .
P1 O3 Mo4 125.6(2) . .
Mo5 O3 Mo4 89.00(13) . .
Mo9 O3 Mo4 88.87(13) . .
P1 O4 Mo7 126.0(2) . .
P1 O4 Mo8 126.1(2) . .
Mo7 O4 Mo8 89.11(13) . .
P1 O4 Mo1 125.5(2) . .
Mo7 O4 Mo1 89.16(13) . .
Mo8 O4 Mo1 89.19(13) . .
Mo12 O6 Ag3 117.4(2) . 2_767
Mo10 O8 Mo12 123.4(2) . .
Mo11 O9 Ag3 114.2(2) . 2_667
Mo6 O10 Mo11 124.2(2) . .
Mo8 O14 Mo12 151.1(3) . .
Mo11 O15 Mo10 150.9(3) . .
Mo3 O16 Mo6 123.9(2) . .
Mo7 O19 Mo1 124.7(2) . .
Mo5 O20 Mo4 124.7(2) . .
Mo12 O22 Mo4 153.1(3) . .
Mo1 O23 Mo8 124.2(2) . .
Mo2 O24 Mo10 123.6(2) . .
Mo2 O24 Ag3 111.5(2) . .
Mo10 O24 Ag3 95.61(18) . .
Mo2 O25 Mo3 151.6(2) . .
Mo3 O26 Mo5 150.2(2) . .
Mo4 O28 Mo9 123.8(2) . .
Mo11 O29 Mo3 125.5(2) . .
Mo7 O30 Mo11 151.5(3) . .
Mo5 O32 Mo2 152.3(3) . .
Mo6 O33 Mo1 151.9(2) . .
Mo4 O34 Mo8 149.8(3) . .
Mo9 O35 Mo5 122.6(2) . .
Mo1 O36 Mo9 152.1(2) . .
Mo9 O37 Mo6 149.6(2) . .
Mo12 O38 Mo2 124.4(2) . .
Mo10 O39 Mo7 150.1(2) . .
Mo8 O40 Mo7 123.6(2) . .
N3 Ag1 N2 159.0(2) . .
N1 Ag2 N1 179.999(3) . 2_777
N4 Ag3 O6 113.56(18) . 2_767
N4 Ag3 O24 140.72(18) . .
O6 Ag3 O24 105.13(15) 2_767 .
N4 Ag3 O9 109.12(18) . 2_667
O6 Ag3 O9 82.05(17) 2_767 2_667
O24 Ag3 O9 82.09(16) . 2_667
N2 C1 C2 111.0(7) . .
C3 C2 C1 105.2(7) . .
C3 C2 C4 125.2(7) . .
C1 C2 C4 129.5(7) . .
C2 C3 N1 110.9(7) . .
C2 C4 C5 111.7(6) . .
C6 C5 C4 109.0(7) . .
C5 C6 C7 112.1(7) . .
N4 C8 C9 110.9(6) . .
C10 C9 C8 105.0(6) . .
C10 C9 C11 126.0(7) . .
C8 C9 C11 128.7(7) . .
N3 C10 C9 110.4(6) . .
C9 C11 C12 110.2(6) . .
C13 C12 C11 109.1(9) . .
C12 C13 C14 108.2(9) . .
C3 N1 N2 106.4(7) . .
C3 N1 Ag2 134.2(6) . .
N2 N1 Ag2 119.3(5) . .
C1 N2 N1 106.4(6) . .
C1 N2 Ag1 132.0(5) . .
N1 N2 Ag1 120.3(5) . .
C10 N3 N4 107.2(6) . .
C10 N3 Ag1 128.3(5) . .
N4 N3 Ag1 124.2(4) . .
C8 N4 N3 106.5(6) . .
C8 N4 Ag3 131.6(5) . .
N3 N4 Ag3 121.4(4) . .

loop_
_geom_bond_atom_site_label_1
_geom_bond_atom_site_label_2
_geom_bond_distance
_geom_bond_site_symmetry_2
P1 O4 1.532(4) .
P1 O2 1.540(4) .
P1 O3 1.530(4) .
P1 O1 1.537(4) .
Mo1 O13 1.662(4) .
Mo1 O23 1.874(4) .
Mo1 O36 1.873(4) .
Mo1 O19 1.949(4) .
Mo1 O33 1.955(4) .
Mo1 O4 2.443(4) .
Mo2 O11 1.671(5) .
Mo2 O25 1.855(4) .
Mo2 O24 1.889(5) .
Mo2 O32 1.931(4) .
Mo2 O38 1.968(5) .
Mo2 O2 2.428(4) .
Mo3 O27 1.672(5) .
Mo3 O26 1.871(4) .
Mo3 O16 1.886(4) .
Mo3 O25 1.947(4) .
Mo3 O29 1.943(4) .
Mo3 O1 2.420(4) .
Mo4 O7 1.687(5) .
Mo4 O34 1.858(5) .
Mo4 O28 1.887(4) .
Mo4 O22 1.923(4) .
Mo4 O20 1.959(5) .
Mo4 O3 2.433(4) .
Mo5 O12 1.669(5) .
Mo5 O32 1.861(4) .
Mo5 O20 1.877(4) .
Mo5 O26 1.958(4) .
Mo5 O35 1.978(4) .
Mo5 O3 2.414(4) .
Mo6 O17 1.674(4) .
Mo6 O33 1.862(4) .
Mo6 O10 1.876(4) .
Mo6 O37 1.964(4) .
Mo6 O16 1.973(5) .
Mo6 O1 2.426(4) .
Mo7 O18 1.665(5) .
Mo7 O30 1.873(4) .
Mo7 O19 1.897(4) .
Mo7 O40 1.944(5) .
Mo7 O39 1.952(4) .
Mo7 O4 2.409(4) .
Mo8 O31 1.669(5) .
Mo8 O14 1.847(4) .
Mo8 O40 1.893(5) .
Mo8 O34 1.950(5) .
Mo8 O23 1.981(4) .
Mo8 O4 2.410(4) .
Mo9 O21 1.678(4) .
Mo9 O37 1.871(4) .
Mo9 O35 1.912(4) .
Mo9 O36 1.910(4) .
Mo9 O28 1.957(4) .
Mo9 O3 2.412(4) .
Mo10 O5 1.667(5) .
Mo10 O39 1.851(4) .
Mo10 O15 1.917(5) .
Mo10 O8 1.923(5) .
Mo10 O24 1.989(5) .
Mo10 O2 2.424(4) .
Mo11 O9 1.682(5) .
Mo11 O15 1.872(4) .
Mo11 O29 1.885(4) .
Mo11 O30 1.922(5) .
Mo11 O10 1.970(4) .
Mo11 O1 2.414(4) .
Mo12 O6 1.681(4) .
Mo12 O22 1.851(5) .
Mo12 O38 1.868(5) .
Mo12 O14 1.966(5) .
Mo12 O8 1.956(5) .
Mo12 O2 2.401(4) .
O6 Ag3 2.459(5) 2_767
O9 Ag3 2.529(5) 2_667
O24 Ag3 2.524(5) .
Ag1 N3 2.128(6) .
Ag1 N2 2.152(6) .
Ag2 N1 2.096(7) .
Ag2 N1 2.096(7) 2_777
Ag3 N4 2.227(6) .
Ag3 O6 2.459(5) 2_767
Ag3 O9 2.529(5) 2_667
C1 N2 1.282(10) .
C1 C2 1.341(10) .
C2 C3 1.315(11) .
C2 C4 1.458(10) .
C3 N1 1.301(11) .
C4 C5 1.520(12) .
C5 C6 1.493(11) .
C6 C7 1.459(11) .
C8 N4 1.301(9) .
C8 C9 1.351(9) .
C9 C10 1.340(9) .
C9 C11 1.466(9) .
C10 N3 1.308(9) .
C11 C12 1.625(15) .
C12 C13 1.409(15) .
C13 C14 1.534(14) .
N1 N2 1.381(9) .
N3 N4 1.379(8) .
